data_7232617
loop_
_publ_author_name
'Anandhan, Karnambaram'
'Cer\'on, Margarita'
'Perumal, Venkatesan'
'Ceballos, Paulina'
'Gordillo-Guerra, Paola'
'P\'erez-Guti\'errez, Enrique'
'Castillo, Armando E.'
'Thamotharan, Subbiah'
'Percino, M. Judith'

_publ_section_title
;
 Solvatochromism and pH effect on the emission of a
 triphenylimidazole-phenylacrylonitrile derivative: experimental and DFT
 studies
;
_journal_issue 21
_journal_name_full 'RSC Advances'
_journal_page_first 12085
_journal_paper_doi 10.1039/C9RA01275C
_journal_volume 9
_journal_year 2019
_chemical_formula_moiety 'C30 H21 N3, 2(H2 O)'
_chemical_formula_sum 'C30 H25 N3 O2'
_chemical_formula_weight 459.53
_chemical_melting_point 518.0(10)
_chemical_name_systematic (Z)-3-(4-(4,5-diphenyl-1H-imidazol-2-yl)phenyl)-2-phenylacrylonitrile
_space_group_crystal_system monoclinic
_space_group_IT_number 14
_space_group_name_Hall '-P 2ybc'
_space_group_name_H-M_alt 'P 1 21/c 1'
_symmetry_space_group_name_Hall '-P 2ybc'
_symmetry_space_group_name_H-M 'P 1 21/c 1'
_atom_sites_solution_hydrogens mixed
_atom_sites_solution_primary direct
_atom_sites_solution_secondary difmap
_audit_creation_method SHELXL-2018/3
_audit_update_record
;
2018-12-31 deposited with the CCDC.    2019-04-09 downloaded from the CCDC.
;
_cell_angle_alpha 90
_cell_angle_beta 110.353(4)
_cell_angle_gamma 90
_cell_formula_units_Z 4
_cell_length_a 19.3734(9)
_cell_length_b 7.6646(4)
_cell_length_c 16.9594(6)
_cell_measurement_reflns_used 3254
_cell_measurement_temperature 110(2)
_cell_measurement_theta_max 71.62
_cell_measurement_theta_min 2.35
_cell_volume 2361.07(19)
_computing_cell_refinement 'CrysAlisPro 1.171.39.29c (Rigaku OD, 2017)'
_computing_data_collection 'CrysAlisPro 1.171.39.29c (Rigaku OD, 2017)'
_computing_data_reduction 'CrysAlisPro 1.171.39.29c (Rigaku OD, 2017)'
_computing_molecular_graphics 'SHELXTL v6.10 (Sheldrick, 2008)'
_computing_publication_material 'SHELXTL v6.10 (Sheldrick, 2008)'
_computing_structure_refinement 'SHELXL-2018/3 (Sheldrick, 2018)'
_computing_structure_solution 'SHELXS-2018/3 (Sheldrick, 2018)'
_diffrn_ambient_temperature 110(2)
_diffrn_measured_fraction_theta_full 1.000
_diffrn_measured_fraction_theta_max 0.999
_diffrn_measurement_device_type 'SuperNova, Dual, Cu at zero, Atlas'
_diffrn_measurement_method '\w scans'
_diffrn_radiation_monochromator mirror
_diffrn_radiation_source 'SuperNova (Cu) X-ray Source'
_diffrn_radiation_type CuK\a
_diffrn_radiation_wavelength 1.54178
_diffrn_reflns_av_R_equivalents 0.0558
_diffrn_reflns_av_unetI/netI 0.0560
_diffrn_reflns_Laue_measured_fraction_full 1.000
_diffrn_reflns_Laue_measured_fraction_max 0.999
_diffrn_reflns_limit_h_max 22
_diffrn_reflns_limit_h_min -23
_diffrn_reflns_limit_k_max 8
_diffrn_reflns_limit_k_min -9
_diffrn_reflns_limit_l_max 20
_diffrn_reflns_limit_l_min -20
_diffrn_reflns_number 15779
_diffrn_reflns_point_group_measured_fraction_full 1.000
_diffrn_reflns_point_group_measured_fraction_max 0.999
_diffrn_reflns_theta_full 67.679
_diffrn_reflns_theta_max 71.867
_diffrn_reflns_theta_min 2.432
_exptl_absorpt_coefficient_mu 0.651
_exptl_absorpt_correction_T_max 0.990
_exptl_absorpt_correction_T_min 0.937
_exptl_absorpt_correction_type analytical
_exptl_absorpt_process_details
;
CrysAlisPro 1.171.39.29c (Rigaku Oxford Diffraction, 2017)
Analytical numeric absorption correction using a multifaceted crystal
            model based on expressions derived by R.C. Clark & J.S. Reid.
(Clark, R. C. & Reid, J. S. (1995). Acta Cryst. A51, 887-897)
Empirical absorption correction using spherical harmonics,
 implemented in SCALE3 ABSPACK scaling algorithm.
;
_exptl_crystal_colour yellow
_exptl_crystal_density_diffrn 1.293
_exptl_crystal_description 'small lath'
_exptl_crystal_F_000 968
_exptl_crystal_preparation Luminescent
_exptl_crystal_recrystallization_method 'Re-crystallisation from solvent: Methanol/water'
_exptl_crystal_size_max 0.18
_exptl_crystal_size_mid 0.06
_exptl_crystal_size_min 0.02
_refine_diff_density_max 0.249
_refine_diff_density_min -0.258
_refine_diff_density_rms 0.047
_refine_ls_extinction_method none
_refine_ls_goodness_of_fit_ref 1.013
_refine_ls_hydrogen_treatment mixed
_refine_ls_matrix_type full
_refine_ls_number_parameters 331
_refine_ls_number_reflns 4639
_refine_ls_number_restraints 7
_refine_ls_restrained_S_all 1.013
_refine_ls_R_factor_all 0.0719
_refine_ls_R_factor_gt 0.0442
_refine_ls_shift/su_max 0.000
_refine_ls_shift/su_mean 0.000
_refine_ls_structure_factor_coef Fsqd
_refine_ls_weighting_details 'w=1/[\s^2^(Fo^2^)+(0.0511P)^2^+0.0791P] where P=(Fo^2^+2Fc^2^)/3'
_refine_ls_weighting_scheme calc
_refine_ls_wR_factor_gt 0.0976
_refine_ls_wR_factor_ref 0.1111
_reflns_Friedel_coverage 0.000
_reflns_number_gt 3338
_reflns_number_total 4639
_reflns_threshold_expression 'I > 2\s(I)'
_cod_data_source_file c9ra01275c2.cif
_cod_data_source_block xs1889a
_cod_depositor_comments
;
The following automatic conversions were performed:

'_chemical_melting_point' value '517-519' was changed to '518.0(10)'
- the average value was taken and precision was estimated.

Automatic conversion script
Id: cif_fix_values 4973 2017-02-22 13:04:09Z antanas 
;
_cod_database_code 7232617
_shelx_shelxl_version_number 2018/3
_shelx_space_group_comment
;
The symmetry employed for this shelxl refinement is uniquely defined
by the following loop, which should always be used as a source of
symmetry information in preference to the above space-group names.
They are only intended as comments.
;
_oxdiff_exptl_absorpt_empirical_full_min 0.732
_oxdiff_exptl_absorpt_empirical_full_max 1.301
_oxdiff_exptl_absorpt_empirical_details
;
Empirical correction (ABSPACK) includes:
- Absorption correction using spherical harmonics
- Frame scaling
;

loop_
_space_group_symop_operation_xyz
'x, y, z'
'-x, y+1/2, -z+1/2'
'-x, -y, -z'
'x, -y-1/2, z-1/2'

loop_
_atom_site_label
_atom_site_type_symbol
_atom_site_fract_x
_atom_site_fract_y
_atom_site_fract_z
_atom_site_U_iso_or_equiv
_atom_site_adp_type
_atom_site_occupancy
_atom_site_site_symmetry_order
_atom_site_calc_flag
_atom_site_refinement_flags_posn
_atom_site_refinement_flags_adp
C1 C 0.84459(10) 0.1094(2) 0.59362(10) 0.0217(4) Uani 1 1 d . .
H1 H 0.855640 0.177441 0.643319 0.026 Uiso 1 1 calc R U
C2 C 0.89968(11) 0.0705(3) 0.56210(11) 0.0255(4) Uani 1 1 d . .
H2 H 0.948252 0.112064 0.590309 0.031 Uiso 1 1 calc R U
C3 C 0.88458(11) -0.0289(3) 0.48938(11) 0.0268(4) Uani 1 1 d . .
H3 H 0.922681 -0.056471 0.468214 0.032 Uiso 1 1 calc R U
C4 C 0.81335(11) -0.0874(3) 0.44812(10) 0.0260(4) Uani 1 1 d . .
H4 H 0.802538 -0.154483 0.398160 0.031 Uiso 1 1 calc R U
C5 C 0.75777(10) -0.0486(2) 0.47935(10) 0.0219(4) Uani 1 1 d . .
H5 H 0.709119 -0.088899 0.450495 0.026 Uiso 1 1 calc R U
C6 C 0.77282(10) 0.0496(2) 0.55306(10) 0.0201(4) Uani 1 1 d . .
C7 C 0.71337(10) 0.0928(2) 0.58480(10) 0.0197(4) Uani 1 1 d . .
C8 C 0.70771(10) 0.1045(2) 0.66417(10) 0.0200(4) Uani 1 1 d . .
C9 C 0.76146(10) 0.0626(2) 0.74789(10) 0.0197(4) Uani 1 1 d . .
C10 C 0.75298(11) 0.1356(3) 0.81948(10) 0.0230(4) Uani 1 1 d . .
H10 H 0.711272 0.206432 0.813771 0.028 Uiso 1 1 calc R U
C11 C 0.80481(11) 0.1060(3) 0.89903(10) 0.0261(4) Uani 1 1 d . .
H11 H 0.798494 0.157500 0.947018 0.031 Uiso 1 1 calc R U
C12 C 0.86550(11) 0.0017(3) 0.90849(10) 0.0270(4) Uani 1 1 d . .
H12 H 0.901717 -0.015182 0.962558 0.032 Uiso 1 1 calc R U
C13 C 0.87312(11) -0.0781(3) 0.83825(11) 0.0251(4) Uani 1 1 d . .
H13 H 0.913676 -0.153407 0.844711 0.030 Uiso 1 1 calc R U
C14 C 0.82156(10) -0.0481(2) 0.75864(10) 0.0216(4) Uani 1 1 d . .
H14 H 0.827188 -0.103282 0.711073 0.026 Uiso 1 1 calc R U
C15 C 0.60213(10) 0.1841(2) 0.57520(10) 0.0200(4) Uani 1 1 d . .
C16 C 0.52536(10) 0.2422(2) 0.53841(10) 0.0194(4) Uani 1 1 d . .
C17 C 0.48415(10) 0.2008(2) 0.45449(10) 0.0202(4) Uani 1 1 d . .
H17 H 0.506355 0.137345 0.421466 0.024 Uiso 1 1 calc R U
C18 C 0.41154(10) 0.2519(2) 0.41991(9) 0.0208(4) Uani 1 1 d . .
H18 H 0.384169 0.222594 0.363177 0.025 Uiso 1 1 calc R U
C19 C 0.37754(10) 0.3460(2) 0.46673(10) 0.0210(4) Uani 1 1 d . .
C20 C 0.41876(10) 0.3837(2) 0.55147(10) 0.0220(4) Uani 1 1 d . .
H20 H 0.396215 0.443781 0.585143 0.026 Uiso 1 1 calc R U
C21 C 0.49186(10) 0.3338(2) 0.58599(10) 0.0221(4) Uani 1 1 d . .
H21 H 0.519364 0.362460 0.642761 0.027 Uiso 1 1 calc R U
C22 C 0.30089(10) 0.4012(2) 0.43279(10) 0.0208(4) Uani 1 1 d . .
H22 H 0.277091 0.418830 0.472575 0.025 Uiso 1 1 calc R U
C23 C 0.25939(10) 0.4305(2) 0.35103(10) 0.0210(4) Uani 1 1 d . .
C24 C 0.29329(10) 0.4328(3) 0.28783(10) 0.0228(4) Uani 1 1 d . .
C25 C 0.17952(10) 0.4698(2) 0.32103(10) 0.0207(4) Uani 1 1 d . .
C26 C 0.14540(10) 0.5505(2) 0.24294(10) 0.0216(4) Uani 1 1 d . .
H26 H 0.173687 0.579173 0.208883 0.026 Uiso 1 1 calc R U
C27 C 0.07116(11) 0.5888(3) 0.21496(10) 0.0250(4) Uani 1 1 d . .
H27 H 0.048949 0.644643 0.162152 0.030 Uiso 1 1 calc R U
C28 C 0.02885(10) 0.5464(3) 0.26324(11) 0.0273(4) Uani 1 1 d . .
H28 H -0.022133 0.574044 0.244071 0.033 Uiso 1 1 calc R U
C29 C 0.06177(11) 0.4628(3) 0.34042(11) 0.0260(4) Uani 1 1 d . .
H29 H 0.032920 0.432098 0.373574 0.031 Uiso 1 1 calc R U
C30 C 0.13630(10) 0.4242(2) 0.36888(10) 0.0227(4) Uani 1 1 d . .
H30 H 0.158169 0.366476 0.421255 0.027 Uiso 1 1 calc R U
N1 N 0.64487(8) 0.1425(2) 0.52994(8) 0.0204(3) Uani 1 1 d D .
N1N H 0.6307(12) 0.143(3) 0.4747(11) 0.024 Uiso 1 1 d D U
N2 N 0.63837(8) 0.1626(2) 0.65698(8) 0.0198(3) Uani 1 1 d . .
N3 N 0.31874(9) 0.4398(2) 0.23599(9) 0.0286(4) Uani 1 1 d . .
O1W O 0.55641(8) 0.0736(2) 0.76139(8) 0.0310(3) Uani 1 1 d D .
H1W1 H 0.5166(12) 0.025(4) 0.7330(16) 0.047 Uiso 1 1 d D U
H1W2 H 0.5812(13) 0.092(4) 0.7292(16) 0.047 Uiso 1 1 d D U
O2W O 0.58650(8) 0.1096(2) 0.34376(8) 0.0303(3) Uani 1 1 d D .
H2W1 H 0.6146(14) 0.051(3) 0.3237(16) 0.045 Uiso 1 1 d D U
H2W2 H 0.5751(15) 0.207(3) 0.3198(16) 0.045 Uiso 1 1 d D U

loop_
_atom_site_aniso_label
_atom_site_aniso_U_11
_atom_site_aniso_U_22
_atom_site_aniso_U_33
_atom_site_aniso_U_23
_atom_site_aniso_U_13
_atom_site_aniso_U_12
C1 0.0226(9) 0.0269(9) 0.0143(7) 0.0013(6) 0.0047(6) 0.0012(7)
C2 0.0186(9) 0.0353(10) 0.0211(8) 0.0054(7) 0.0049(7) 0.0019(8)
C3 0.0235(10) 0.0391(11) 0.0205(7) 0.0069(7) 0.0112(7) 0.0089(8)
C4 0.0313(10) 0.0319(10) 0.0143(7) 0.0020(6) 0.0071(7) 0.0079(8)
C5 0.0202(9) 0.0285(9) 0.0149(7) 0.0014(6) 0.0034(6) 0.0012(7)
C6 0.0184(9) 0.0271(9) 0.0140(7) 0.0031(6) 0.0047(6) 0.0016(7)
C7 0.0164(8) 0.0261(9) 0.0147(7) 0.0004(6) 0.0031(6) -0.0008(7)
C8 0.0173(9) 0.0246(9) 0.0167(7) -0.0014(6) 0.0042(6) -0.0010(7)
C9 0.0188(8) 0.0238(9) 0.0153(7) 0.0002(6) 0.0047(6) -0.0030(7)
C10 0.0208(9) 0.0293(10) 0.0179(7) 0.0001(6) 0.0055(7) 0.0007(8)
C11 0.0312(10) 0.0322(10) 0.0133(7) -0.0010(6) 0.0059(7) -0.0030(8)
C12 0.0246(10) 0.0379(11) 0.0138(7) 0.0051(7) 0.0007(7) -0.0034(8)
C13 0.0198(9) 0.0308(10) 0.0233(8) 0.0051(7) 0.0058(7) 0.0010(8)
C14 0.0200(9) 0.0286(9) 0.0176(7) 0.0007(6) 0.0083(7) -0.0012(7)
C15 0.0196(9) 0.0246(9) 0.0145(7) -0.0007(6) 0.0042(6) -0.0004(7)
C16 0.0150(8) 0.0255(9) 0.0162(7) 0.0025(6) 0.0035(6) 0.0002(7)
C17 0.0205(9) 0.0248(9) 0.0165(7) -0.0002(6) 0.0079(6) -0.0005(7)
C18 0.0192(9) 0.0275(9) 0.0137(7) 0.0004(6) 0.0032(6) -0.0005(7)
C19 0.0197(9) 0.0248(9) 0.0174(7) 0.0030(6) 0.0049(6) -0.0008(7)
C20 0.0209(9) 0.0283(9) 0.0168(7) -0.0011(6) 0.0066(6) 0.0021(7)
C21 0.0208(9) 0.0302(9) 0.0133(7) -0.0002(6) 0.0032(6) 0.0008(7)
C22 0.0201(9) 0.0243(9) 0.0185(7) -0.0005(6) 0.0072(7) 0.0008(7)
C23 0.0184(9) 0.0249(9) 0.0184(7) 0.0002(6) 0.0049(6) -0.0001(7)
C24 0.0170(8) 0.0296(10) 0.0177(7) 0.0024(6) 0.0009(7) 0.0012(7)
C25 0.0170(9) 0.0254(9) 0.0177(7) -0.0022(6) 0.0036(6) -0.0002(7)
C26 0.0205(9) 0.0270(9) 0.0170(7) -0.0022(6) 0.0061(6) -0.0003(7)
C27 0.0227(9) 0.0327(10) 0.0162(7) -0.0004(6) 0.0024(7) 0.0015(8)
C28 0.0149(9) 0.0394(11) 0.0234(8) -0.0036(7) 0.0013(7) 0.0006(8)
C29 0.0200(9) 0.0361(11) 0.0224(8) -0.0041(7) 0.0080(7) -0.0042(8)
C30 0.0198(9) 0.0304(10) 0.0168(7) 0.0014(6) 0.0052(6) 0.0013(7)
N1 0.0176(8) 0.0283(8) 0.0130(6) 0.0009(5) 0.0024(5) 0.0023(6)
N2 0.0162(7) 0.0281(8) 0.0142(6) 0.0000(5) 0.0040(5) -0.0008(6)
N3 0.0238(8) 0.0418(10) 0.0194(7) 0.0060(6) 0.0065(6) 0.0033(7)
O1W 0.0290(8) 0.0457(9) 0.0193(6) 0.0008(5) 0.0096(5) -0.0051(7)
O2W 0.0274(8) 0.0434(9) 0.0220(6) 0.0028(5) 0.0110(5) 0.0076(7)

loop_
_atom_type_symbol
_atom_type_description
_atom_type_scat_dispersion_real
_atom_type_scat_dispersion_imag
_atom_type_scat_source
C C 0.0181 0.0091 'International Tables Vol C Tables 4.2.6.8 and 6.1.1.4'
H H 0.0000 0.0000 'International Tables Vol C Tables 4.2.6.8 and 6.1.1.4'
N N 0.0311 0.0180 'International Tables Vol C Tables 4.2.6.8 and 6.1.1.4'
O O 0.0492 0.0322 'International Tables Vol C Tables 4.2.6.8 and 6.1.1.4'

loop_
_geom_angle_atom_site_label_1
_geom_angle_atom_site_label_2
_geom_angle_atom_site_label_3
_geom_angle
C2 C1 C6 120.60(16)
C2 C1 H1 119.7
C6 C1 H1 119.7
C1 C2 C3 120.55(18)
C1 C2 H2 119.7
C3 C2 H2 119.7
C4 C3 C2 119.32(19)
C4 C3 H3 120.3
C2 C3 H3 120.3
C3 C4 C5 120.41(17)
C3 C4 H4 119.8
C5 C4 H4 119.8
C4 C5 C6 120.52(17)
C4 C5 H5 119.7
C6 C5 H5 119.7
C1 C6 C5 118.59(17)
C1 C6 C7 121.24(15)
C5 C6 C7 120.13(16)
N1 C7 C8 104.66(16)
N1 C7 C6 120.46(14)
C8 C7 C6 134.83(15)
N2 C8 C7 109.72(14)
N2 C8 C9 119.67(16)
C7 C8 C9 130.59(18)
C10 C9 C14 118.25(15)
C10 C9 C8 119.48(17)
C14 C9 C8 122.27(16)
C11 C10 C9 120.89(18)
C11 C10 H10 119.6
C9 C10 H10 119.6
C12 C11 C10 120.26(17)
C12 C11 H11 119.9
C10 C11 H11 119.9
C11 C12 C13 119.56(15)
C11 C12 H12 120.2
C13 C12 H12 120.2
C14 C13 C12 120.25(18)
C14 C13 H13 119.9
C12 C13 H13 119.9
C13 C14 C9 120.68(17)
C13 C14 H14 119.7
C9 C14 H14 119.7
N2 C15 N1 111.01(16)
N2 C15 C16 124.79(17)
N1 C15 C16 124.19(14)
C21 C16 C17 119.15(16)
C21 C16 C15 121.03(14)
C17 C16 C15 119.80(17)
C18 C17 C16 120.18(17)
C18 C17 H17 119.9
C16 C17 H17 119.9
C17 C18 C19 121.21(15)
C17 C18 H18 119.4
C19 C18 H18 119.4
C18 C19 C20 118.27(17)
C18 C19 C22 122.91(15)
C20 C19 C22 118.78(17)
C21 C20 C19 120.50(18)
C21 C20 H20 119.7
C19 C20 H20 119.7
C20 C21 C16 120.65(15)
C20 C21 H21 119.7
C16 C21 H21 119.7
C23 C22 C19 127.72(18)
C23 C22 H22 116.1
C19 C22 H22 116.1
C22 C23 C24 120.07(17)
C22 C23 C25 124.11(18)
C24 C23 C25 115.75(14)
N3 C24 C23 177.5(2)
C30 C25 C26 118.54(17)
C30 C25 C23 120.98(15)
C26 C25 C23 120.47(17)
C27 C26 C25 120.75(18)
C27 C26 H26 119.6
C25 C26 H26 119.6
C26 C27 C28 120.51(16)
C26 C27 H27 119.7
C28 C27 H27 119.7
C27 C28 C29 119.39(18)
C27 C28 H28 120.3
C29 C28 H28 120.3
C30 C29 C28 120.35(19)
C30 C29 H29 119.8
C28 C29 H29 119.8
C29 C30 C25 120.43(16)
C29 C30 H30 119.8
C25 C30 H30 119.8
C15 N1 C7 108.52(13)
C15 N1 N1N 125.4(15)
C7 N1 N1N 126.1(15)
C15 N2 C8 106.07(15)
H1W1 O1W H1W2 108(2)
H2W1 O2W H2W2 112(2)

loop_
_geom_bond_atom_site_label_1
_geom_bond_atom_site_label_2
_geom_bond_distance
C1 C2 1.382(3)
C1 C6 1.397(3)
C1 H1 0.9500
C2 C3 1.392(3)
C2 H2 0.9500
C3 C4 1.387(3)
C3 H3 0.9500
C4 C5 1.388(3)
C4 H4 0.9500
C5 C6 1.400(2)
C5 H5 0.9500
C6 C7 1.469(3)
C7 N1 1.383(2)
C7 C8 1.391(2)
C8 N2 1.380(2)
C8 C9 1.475(2)
C9 C10 1.398(3)
C9 C14 1.400(3)
C10 C11 1.392(2)
C10 H10 0.9500
C11 C12 1.384(3)
C11 H11 0.9500
C12 C13 1.392(3)
C12 H12 0.9500
C13 C14 1.391(2)
C13 H13 0.9500
C14 H14 0.9500
C15 N2 1.329(2)
C15 N1 1.349(2)
C15 C16 1.468(2)
C16 C21 1.389(3)
C16 C17 1.405(2)
C17 C18 1.379(3)
C17 H17 0.9500
C18 C19 1.396(3)
C18 H18 0.9500
C19 C20 1.410(2)
C19 C22 1.456(3)
C20 C21 1.385(3)
C20 H20 0.9500
C21 H21 0.9500
C22 C23 1.358(2)
C22 H22 0.9500
C23 C24 1.439(3)
C23 C25 1.482(3)
C24 N3 1.149(3)
C25 C30 1.398(3)
C25 C26 1.402(2)
C26 C27 1.380(3)
C26 H26 0.9500
C27 C28 1.384(3)
C27 H27 0.9500
C28 C29 1.397(3)
C28 H28 0.9500
C29 C30 1.386(3)
C29 H29 0.9500
C30 H30 0.9500
N1 N1N 0.880(18)
O1W H1W1 0.84(2)
O1W H1W2 0.86(2)
O2W H2W1 0.86(2)
O2W H2W2 0.84(2)

loop_
_geom_hbond_atom_site_label_D
_geom_hbond_atom_site_label_H
_geom_hbond_atom_site_label_A
_geom_hbond_distance_DH
_geom_hbond_distance_HA
_geom_hbond_distance_DA
_geom_hbond_angle_DHA
_geom_hbond_site_symmetry_A
_geom_hbond_publ_flag
N1 N1N O2W 0.880(18) 2.099(18) 2.9712(18) 171(2) . yes
O1W H1W1 O2W 0.84(2) 2.22(2) 3.063(2) 178(3) 3_656 yes
O1W H1W2 N2 0.86(2) 1.99(2) 2.842(2) 174(3) . yes
O2W H2W1 N3 0.86(2) 2.08(2) 2.936(2) 172(3) 2_645 yes
O2W H2W2 O1W 0.84(2) 1.92(2) 2.761(2) 175(3) 4_565 yes

loop_
_geom_torsion_atom_site_label_1
_geom_torsion_atom_site_label_2
_geom_torsion_atom_site_label_3
_geom_torsion_atom_site_label_4
_geom_torsion
C6 C1 C2 C3 0.0(3)
C1 C2 C3 C4 0.7(3)
C2 C3 C4 C5 -0.6(3)
C3 C4 C5 C6 -0.2(3)
C2 C1 C6 C5 -0.8(3)
C2 C1 C6 C7 -178.73(17)
C4 C5 C6 C1 0.9(3)
C4 C5 C6 C7 178.87(17)
C1 C6 C7 N1 136.66(18)
C5 C6 C7 N1 -41.3(3)
C1 C6 C7 C8 -40.2(3)
C5 C6 C7 C8 141.9(2)
N1 C7 C8 N2 -1.1(2)
C6 C7 C8 N2 176.1(2)
N1 C7 C8 C9 177.52(18)
C6 C7 C8 C9 -5.3(4)
N2 C8 C9 C10 -22.0(3)
C7 C8 C9 C10 159.4(2)
N2 C8 C9 C14 158.29(18)
C7 C8 C9 C14 -20.2(3)
C14 C9 C10 C11 3.1(3)
C8 C9 C10 C11 -176.63(18)
C9 C10 C11 C12 -0.6(3)
C10 C11 C12 C13 -2.2(3)
C11 C12 C13 C14 2.4(3)
C12 C13 C14 C9 0.1(3)
C10 C9 C14 C13 -2.8(3)
C8 C9 C14 C13 176.91(18)
N2 C15 C16 C21 21.8(3)
N1 C15 C16 C21 -159.52(18)
N2 C15 C16 C17 -156.48(18)
N1 C15 C16 C17 22.3(3)
C21 C16 C17 C18 0.5(3)
C15 C16 C17 C18 178.76(17)
C16 C17 C18 C19 0.3(3)
C17 C18 C19 C20 -1.7(3)
C17 C18 C19 C22 -179.49(18)
C18 C19 C20 C21 2.3(3)
C22 C19 C20 C21 -179.83(18)
C19 C20 C21 C16 -1.5(3)
C17 C16 C21 C20 0.1(3)
C15 C16 C21 C20 -178.13(17)
C18 C19 C22 C23 -25.6(3)
C20 C19 C22 C23 156.7(2)
C19 C22 C23 C24 -9.3(3)
C19 C22 C23 C25 173.71(17)
C22 C23 C25 C30 -21.3(3)
C24 C23 C25 C30 161.58(17)
C22 C23 C25 C26 160.00(18)
C24 C23 C25 C26 -17.1(2)
C30 C25 C26 C27 1.8(3)
C23 C25 C26 C27 -179.43(17)
C25 C26 C27 C28 -0.7(3)
C26 C27 C28 C29 -0.6(3)
C27 C28 C29 C30 0.7(3)
C28 C29 C30 C25 0.5(3)
C26 C25 C30 C29 -1.7(3)
C23 C25 C30 C29 179.53(17)
N2 C15 N1 C7 -0.8(2)
C16 C15 N1 C7 -179.70(17)
C8 C7 N1 C15 1.2(2)
C6 C7 N1 C15 -176.54(17)
N1 C15 N2 C8 0.1(2)
C16 C15 N2 C8 178.97(17)
C7 C8 N2 C15 0.7(2)
C9 C8 N2 C15 -178.15(16)
